data_7710688
loop_
_publ_author_name
'Houshmand, Aryan'
'Heroux, Devon'
'Liu, Dennis'
'Zhou, Wen'
'Linington, Roger Gareth'
'Bally, Marcel'
'Warren, Jeffrey J.'
'Walsby, Charles John'

_publ_section_title
;
 Ferrocene-appended Anthraquinone and Coumarin as Redox-active Cytotoxins
;
_journal_name_full 'Dalton Transactions'
_journal_paper_doi 10.1039/D2DT01251K
_journal_year 2022
_chemical_formula_moiety 'C29 H23 Fe N3 O3'
_chemical_formula_sum 'C29 H23 Fe N3 O3'
_chemical_formula_weight 517.35
_space_group_crystal_system triclinic
_space_group_IT_number 2
_space_group_name_Hall '-P 1'
_space_group_name_H-M_alt 'P -1'
_atom_sites_solution_hydrogens geom
_audit_creation_date 2022-05-19
_audit_creation_method
;
Olex2 1.3
(compiled 2020.11.12 svn.r5f609507 for OlexSys, GUI svn.r6408)
;
_audit_update_record
;
2022-05-19 deposited with the CCDC.	2022-06-30 downloaded from the CCDC.
;
_cell_angle_alpha 96.266(2)
_cell_angle_beta 104.325(2)
_cell_angle_gamma 106.238(2)
_cell_formula_units_Z 2
_cell_length_a 9.5846(11)
_cell_length_b 10.9289(12)
_cell_length_c 12.3271(14)
_cell_measurement_reflns_used 4798
_cell_measurement_temperature 150(2)
_cell_measurement_theta_max 25.23
_cell_measurement_theta_min 2.31
_cell_volume 1178.9(2)
_computing_molecular_graphics 'Olex2 1.3 (Dolomanov et al., 2009)'
_computing_publication_material 'Olex2 1.3 (Dolomanov et al., 2009)'
_computing_structure_refinement 'SHELXL-2018/3 (Sheldrick, 2018)'
_computing_structure_solution 'SHELXT 2018/2 (Sheldrick, 2018)'
_diffrn_ambient_temperature 150(2)
_diffrn_measured_fraction_theta_full 1.000
_diffrn_measured_fraction_theta_max 0.994
_diffrn_measurement_device_type 'Bruker APX-II'
_diffrn_measurement_method '\f and \w scans'
_diffrn_radiation_type MoK\a
_diffrn_radiation_wavelength 0.71073
_diffrn_reflns_av_R_equivalents 0.0466
_diffrn_reflns_av_unetI/netI 0.0604
_diffrn_reflns_Laue_measured_fraction_full 1.000
_diffrn_reflns_Laue_measured_fraction_max 0.994
_diffrn_reflns_limit_h_max 11
_diffrn_reflns_limit_h_min -11
_diffrn_reflns_limit_k_max 13
_diffrn_reflns_limit_k_min -13
_diffrn_reflns_limit_l_max 14
_diffrn_reflns_limit_l_min -14
_diffrn_reflns_number 12982
_diffrn_reflns_point_group_measured_fraction_full 1.000
_diffrn_reflns_point_group_measured_fraction_max 0.994
_diffrn_reflns_theta_full 25.242
_diffrn_reflns_theta_max 25.364
_diffrn_reflns_theta_min 1.737
_exptl_absorpt_coefficient_mu 0.678
_exptl_absorpt_correction_T_max 0.7452
_exptl_absorpt_correction_T_min 0.6834
_exptl_absorpt_correction_type multi-scan
_exptl_absorpt_process_details '(Sheldrich , 1996)'
_exptl_crystal_colour yellow
_exptl_crystal_density_diffrn 1.457
_exptl_crystal_description block
_exptl_crystal_F_000 536
_exptl_crystal_size_max 0.142
_exptl_crystal_size_mid 0.134
_exptl_crystal_size_min 0.060
_refine_diff_density_max 0.362
_refine_diff_density_min -0.346
_refine_diff_density_rms 0.053
_refine_ls_extinction_method none
_refine_ls_goodness_of_fit_ref 1.019
_refine_ls_hydrogen_treatment constr
_refine_ls_matrix_type full
_refine_ls_number_parameters 382
_refine_ls_number_reflns 4299
_refine_ls_number_restraints 18
_refine_ls_restrained_S_all 1.018
_refine_ls_R_factor_all 0.0813
_refine_ls_R_factor_gt 0.0486
_refine_ls_shift/su_max 0.001
_refine_ls_shift/su_mean 0.000
_refine_ls_structure_factor_coef Fsqd
_refine_ls_weighting_details 'w=1/[\s^2^(Fo^2^)+(0.0394P)^2^+0.3528P] where P=(Fo^2^+2Fc^2^)/3'
_refine_ls_weighting_scheme calc
_refine_ls_wR_factor_gt 0.0887
_refine_ls_wR_factor_ref 0.0977
_reflns_Friedel_coverage 0.000
_reflns_number_gt 3080
_reflns_number_total 4299
_reflns_threshold_expression 'I > 2\s(I)'
_cod_data_source_file d2dt01251k2.cif
_cod_data_source_block AH_1HAQ_Fc_0m_a
_cod_depositor_comments
;
The following automatic conversions were performed:

data item '_exptl_absorpt_correction_type' value 'Multi-scan' was
changed to 'multi-scan' in accordance with the
/home/data/users/saulius/crontab/automatic-downloads/rss-feeds/RSC/lib/dictionaries/cif_core.dic
dictionary named 'cif_core.dic' version 2.4.2 last updated on
2011-04-26.

Automatic conversion script
Id: cif_fix_values 7556 2019-12-06 15:28:31Z antanas 
;
_cod_database_code 7710688
_shelx_shelxl_version_number 2018/3
_shelx_space_group_comment
;
The symmetry employed for this shelxl refinement is uniquely defined
by the following loop, which should always be used as a source of
symmetry information in preference to the above space-group names.
They are only intended as comments.
;
_olex2_refinement_description
;
1. Uiso/Uaniso restraints and constraints
Uanis(C35) \\sim Ueq, Uanis(N5) \\sim Ueq: with sigma of 0.01 and sigma for
terminal atoms of 0.02
Uanis(C37) \\sim Ueq: with sigma of 0.001 and sigma for terminal atoms of 0.002
2. Others
 Sof(C36)=Sof(H36A)=Sof(H36B)=Sof(H36C)=Sof(C37)=Sof(C30)=Sof(H30)=Sof(N4)=
 Sof(N5)=Sof(C35)=Sof(H35)=1-FVAR(1)
 Sof(C31)=Sof(H31A)=Sof(H31B)=Sof(H31C)=Sof(C22)=Sof(C18)=Sof(H18)=Sof(N1)=
 Sof(N2)=Sof(C17)=Sof(H17)=FVAR(1)
3.a Ternary CH refined with riding coordinates:
 C30(H30), C18(H18), C20(H20), C21(H21), C23(H23), C24(H24), C25(H25),
 C26(H26), C27(H27), C28(H28), C29(H29)
3.b Secondary CH2 refined with riding coordinates:
 C15(H15A,H15B)
3.c Aromatic/amide H refined with riding coordinates:
 C1(H1), C2(H2), C3(H3), C4(H4), C12(H12), C13(H13), C14(H14), C35(H35),
 C17(H17)
3.d Idealised Me refined as rotating group:
 C36(H36A,H36B,H36C), C31(H31A,H31B,H31C)
;
_olex2_submission_special_instructions 'No special instructions were received'

loop_
_space_group_symop_operation_xyz
'x, y, z'
'-x, -y, -z'

loop_
_atom_site_label
_atom_site_type_symbol
_atom_site_fract_x
_atom_site_fract_y
_atom_site_fract_z
_atom_site_U_iso_or_equiv
_atom_site_adp_type
_atom_site_occupancy
_atom_site_site_symmetry_order
_atom_site_calc_flag
_atom_site_refinement_flags_posn
_atom_site_refinement_flags_adp
_atom_site_refinement_flags_occupancy
_atom_site_disorder_assembly
_atom_site_disorder_group
Fe1 Fe -0.21435(5) 0.71410(4) 0.09359(4) 0.03767(16) Uani 1 1 d . . . . .
O1 O 0.5185(2) 0.70739(17) 0.41955(16) 0.0435(5) Uani 1 1 d . . . . .
O2 O 0.4784(2) 0.49047(19) 0.28853(17) 0.0538(6) Uani 1 1 d . . . . .
O3 O 0.9382(3) 0.4139(2) 0.59197(19) 0.0686(7) Uani 1 1 d . . . . .
N3 N 0.3211(3) 0.9274(2) 0.3184(2) 0.0544(7) Uani 1 1 d . . . . .
C1 C 0.5412(4) 0.2619(3) 0.2440(3) 0.0472(8) Uani 1 1 d . . . . .
H1 H 0.459322 0.275461 0.190525 0.057 Uiso 1 1 calc R U . . .
C2 C 0.5776(4) 0.1506(3) 0.2237(3) 0.0575(9) Uani 1 1 d . . . . .
H2 H 0.520199 0.087367 0.156502 0.069 Uiso 1 1 calc R U . . .
C3 C 0.6973(4) 0.1294(3) 0.3001(3) 0.0604(10) Uani 1 1 d . . . . .
H3 H 0.722646 0.052483 0.285071 0.072 Uiso 1 1 calc R U . . .
C4 C 0.7787(4) 0.2199(3) 0.3975(3) 0.0560(9) Uani 1 1 d . . . . .
H4 H 0.860216 0.205290 0.450490 0.067 Uiso 1 1 calc R U . . .
C5 C 0.7426(3) 0.3337(3) 0.4193(3) 0.0407(7) Uani 1 1 d . . . . .
C6 C 0.6228(3) 0.3548(3) 0.3418(2) 0.0366(7) Uani 1 1 d . . . . .
C7 C 0.5812(3) 0.4753(3) 0.3610(2) 0.0347(7) Uani 1 1 d . . . . .
C8 C 0.6687(3) 0.5724(3) 0.4669(2) 0.0328(7) Uani 1 1 d . . . . .
C9 C 0.7899(3) 0.5506(3) 0.5456(2) 0.0386(7) Uani 1 1 d . . . . .
C10 C 0.8316(4) 0.4306(3) 0.5241(3) 0.0448(8) Uani 1 1 d . . . . .
C11 C 0.6382(3) 0.6890(3) 0.4934(2) 0.0355(7) Uani 1 1 d . . . . .
C12 C 0.7272(3) 0.7797(3) 0.5918(2) 0.0433(8) Uani 1 1 d . . . . .
H12 H 0.707226 0.859007 0.608119 0.052 Uiso 1 1 calc R U . . .
C13 C 0.8442(4) 0.7539(3) 0.6651(3) 0.0538(9) Uani 1 1 d . . . . .
H13 H 0.904614 0.815899 0.732407 0.065 Uiso 1 1 calc R U . . .
C14 C 0.8755(4) 0.6405(3) 0.6430(3) 0.0502(8) Uani 1 1 d . . . . .
H14 H 0.956327 0.623975 0.695104 0.060 Uiso 1 1 calc R U . . .
C15 C 0.4988(3) 0.8322(3) 0.4333(2) 0.0386(7) Uani 1 1 d . . . . .
H15A H 0.593353 0.900969 0.436889 0.046 Uiso 1 1 calc R U . . .
H15B H 0.470689 0.850243 0.504009 0.046 Uiso 1 1 calc R U . . .
C36 C 0.173(2) 0.741(2) -0.0355(16) 0.052(6) Uani 0.245(13) 1 d . . P A 2
H36A H 0.100083 0.713086 -0.111742 0.078 Uiso 0.245(13) 1 calc R U P A 2
H36B H 0.209848 0.669263 -0.014300 0.078 Uiso 0.245(13) 1 calc R U P A 2
H36C H 0.259190 0.815013 -0.035581 0.078 Uiso 0.245(13) 1 calc R U P A 2
C37 C -0.049(2) 0.6792(17) 0.0477(17) 0.021(5) Uani 0.245(13) 1 d . U P A 2
C30 C 0.0964(14) 0.781(2) 0.0505(12) 0.033(5) Uani 0.245(13) 1 d . . P A 2
H30 H 0.069376 0.859696 0.030643 0.039 Uiso 0.245(13) 1 calc R U P A 2
N4 N 0.209(3) 0.821(2) 0.168(2) 0.030(5) Uani 0.245(13) 1 d . . P A 2
N5 N 0.210(3) 0.931(2) 0.223(3) 0.043(6) Uani 0.245(13) 1 d . U P A 2
C35 C 0.301(3) 0.763(2) 0.220(2) 0.027(5) Uani 0.245(13) 1 d . U P A 2
H35 H 0.315965 0.686803 0.185668 0.033 Uiso 0.245(13) 1 calc R U P A 2
C16 C 0.3744(3) 0.8267(3) 0.3314(2) 0.0365(7) Uani 1 1 d . . . . .
C31 C 0.1269(7) 0.7935(7) -0.0286(6) 0.0532(19) Uani 0.755(13) 1 d . . P A 1
H31A H 0.235196 0.834519 -0.019129 0.080 Uiso 0.755(13) 1 calc R U P A 1
H31B H 0.080637 0.860635 -0.013775 0.080 Uiso 0.755(13) 1 calc R U P A 1
H31C H 0.076781 0.744519 -0.106766 0.080 Uiso 0.755(13) 1 calc R U P A 1
C22 C -0.0530(6) 0.6393(7) 0.0541(5) 0.0303(13) Uani 0.755(13) 1 d . . P A 1
C18 C 0.1086(4) 0.7031(6) 0.0539(4) 0.0349(16) Uani 0.755(13) 1 d . . P A 1
H18 H 0.146788 0.631318 0.029847 0.042 Uiso 0.755(13) 1 calc R U P A 1
N1 N 0.2073(11) 0.7683(7) 0.1694(8) 0.0369(17) Uani 0.755(13) 1 d . . P A 1
N2 N 0.2208(9) 0.8894(8) 0.2158(10) 0.053(2) Uani 0.755(13) 1 d . . P A 1
C17 C 0.3025(10) 0.7238(7) 0.2412(6) 0.0314(16) Uani 0.755(13) 1 d . . P A 1
H17 H 0.316874 0.641183 0.232052 0.038 Uiso 0.755(13) 1 calc R U P A 1
C20 C -0.2542(4) 0.5231(3) 0.0977(3) 0.0476(8) Uani 1 1 d . . . . .
H20 H -0.317695 0.472602 0.141208 0.057 Uiso 1 1 calc R U . . .
C21 C -0.0971(4) 0.5897(3) 0.1392(3) 0.0459(8) Uani 1 1 d . . . . .
H21 H -0.029702 0.594819 0.216929 0.055 Uiso 1 1 calc R U . A 1
C23 C -0.1831(3) 0.6167(3) -0.0441(2) 0.0408(7) Uani 1 1 d . . . . .
H23 H -0.183161 0.644296 -0.118794 0.049 Uiso 1 1 calc R U . A 1
C24 C -0.3069(3) 0.5394(3) -0.0152(3) 0.0411(8) Uani 1 1 d . . . . .
H24 H -0.413945 0.502849 -0.065689 0.049 Uiso 1 1 calc R U . . .
C25 C -0.2612(4) 0.8780(3) 0.0556(3) 0.0647(10) Uani 1 1 d . . . . .
H25 H -0.270282 0.906250 -0.019570 0.078 Uiso 1 1 calc R U . . .
C26 C -0.3799(4) 0.7987(3) 0.0884(4) 0.0632(10) Uani 1 1 d . . . . .
H26 H -0.488175 0.760756 0.040574 0.076 Uiso 1 1 calc R U . . .
C27 C -0.3205(5) 0.7800(4) 0.1995(4) 0.0739(11) Uani 1 1 d . . . . .
H27 H -0.378760 0.728019 0.245165 0.089 Uiso 1 1 calc R U . . .
C28 C -0.1624(5) 0.8500(4) 0.2350(3) 0.0760(12) Uani 1 1 d . . . . .
H28 H -0.089290 0.855951 0.310552 0.091 Uiso 1 1 calc R U . . .
C29 C -0.1272(4) 0.9097(3) 0.1455(4) 0.0701(12) Uani 1 1 d . . . . .
H29 H -0.024428 0.965140 0.145969 0.084 Uiso 1 1 calc R U . . .

loop_
_atom_site_aniso_label
_atom_site_aniso_U_11
_atom_site_aniso_U_22
_atom_site_aniso_U_33
_atom_site_aniso_U_23
_atom_site_aniso_U_13
_atom_site_aniso_U_12
Fe1 0.0342(3) 0.0333(2) 0.0406(3) -0.00154(18) 0.00645(19) 0.01030(18)
O1 0.0420(12) 0.0358(11) 0.0426(13) -0.0070(9) -0.0028(10) 0.0157(9)
O2 0.0642(15) 0.0448(12) 0.0406(13) -0.0048(10) -0.0095(12) 0.0254(11)
O3 0.0763(17) 0.0819(17) 0.0519(15) 0.0151(13) -0.0005(13) 0.0478(14)
N3 0.0419(16) 0.0498(16) 0.0563(19) -0.0047(14) -0.0099(15) 0.0177(13)
C1 0.053(2) 0.0359(17) 0.048(2) 0.0026(15) 0.0112(17) 0.0121(15)
C2 0.066(2) 0.044(2) 0.061(2) -0.0014(17) 0.021(2) 0.0182(18)
C3 0.076(3) 0.040(2) 0.078(3) 0.007(2) 0.037(2) 0.0281(19)
C4 0.058(2) 0.059(2) 0.065(2) 0.018(2) 0.024(2) 0.0321(19)
C5 0.0487(19) 0.0405(17) 0.0428(19) 0.0134(15) 0.0222(16) 0.0196(15)
C6 0.0417(17) 0.0341(16) 0.0365(18) 0.0076(14) 0.0176(15) 0.0103(14)
C7 0.0395(17) 0.0335(16) 0.0302(16) 0.0055(13) 0.0107(14) 0.0098(13)
C8 0.0341(16) 0.0352(16) 0.0270(16) 0.0040(13) 0.0086(13) 0.0088(13)
C9 0.0384(17) 0.0439(18) 0.0337(18) 0.0080(14) 0.0097(14) 0.0138(14)
C10 0.051(2) 0.055(2) 0.0372(19) 0.0172(16) 0.0141(16) 0.0255(16)
C11 0.0316(16) 0.0384(17) 0.0317(17) 0.0048(14) 0.0051(14) 0.0081(13)
C12 0.0473(19) 0.0382(17) 0.0390(19) -0.0011(14) 0.0083(16) 0.0121(15)
C13 0.052(2) 0.055(2) 0.0370(19) -0.0052(16) -0.0051(16) 0.0115(17)
C14 0.051(2) 0.055(2) 0.0382(19) 0.0036(16) -0.0009(16) 0.0208(17)
C15 0.0362(16) 0.0323(16) 0.0419(18) -0.0028(13) 0.0063(14) 0.0106(13)
C36 0.041(10) 0.077(13) 0.036(9) -0.014(9) 0.008(8) 0.029(8)
C37 0.021(5) 0.021(5) 0.021(5) 0.0040(14) 0.0061(17) 0.0066(18)
C30 0.032(7) 0.040(11) 0.029(8) 0.009(7) 0.006(6) 0.016(6)
N4 0.028(7) 0.034(17) 0.027(9) -0.005(12) 0.005(6) 0.014(13)
N5 0.037(7) 0.040(10) 0.049(8) -0.001(8) -0.004(6) 0.027(7)
C35 0.035(8) 0.017(8) 0.030(9) -0.005(6) 0.007(7) 0.014(8)
C16 0.0258(15) 0.0373(17) 0.0389(18) -0.0048(14) 0.0040(14) 0.0077(13)
C31 0.037(3) 0.063(4) 0.051(4) 0.015(3) 0.011(3) 0.003(3)
C22 0.031(3) 0.020(3) 0.035(3) 0.001(2) 0.0028(18) 0.009(2)
C18 0.032(2) 0.030(3) 0.034(3) -0.004(2) -0.0013(19) 0.011(2)
N1 0.030(3) 0.027(4) 0.045(3) -0.005(4) 0.001(2) 0.009(4)
N2 0.049(3) 0.040(6) 0.066(5) -0.001(4) -0.007(3) 0.034(4)
C17 0.029(3) 0.028(3) 0.039(3) 0.009(3) 0.008(2) 0.013(3)
C20 0.055(2) 0.0340(17) 0.049(2) 0.0063(15) 0.0147(17) 0.0065(15)
C21 0.052(2) 0.0468(19) 0.0362(19) 0.0056(16) 0.0030(16) 0.0205(16)
C23 0.0355(17) 0.0482(18) 0.0316(17) -0.0005(14) 0.0028(14) 0.0117(15)
C24 0.0373(17) 0.0334(16) 0.045(2) -0.0059(14) 0.0039(15) 0.0115(14)
C25 0.064(2) 0.0356(19) 0.084(3) 0.0054(18) 0.003(2) 0.0190(18)
C26 0.052(2) 0.053(2) 0.083(3) -0.005(2) 0.010(2) 0.0299(19)
C27 0.088(3) 0.076(3) 0.075(3) -0.002(2) 0.040(3) 0.044(3)
C28 0.096(3) 0.068(3) 0.056(3) -0.026(2) -0.005(2) 0.052(3)
C29 0.055(2) 0.0321(19) 0.099(3) -0.014(2) -0.007(2) 0.0128(16)

loop_
_atom_type_symbol
_atom_type_description
_atom_type_scat_dispersion_real
_atom_type_scat_dispersion_imag
_atom_type_scat_source
C C 0.0033 0.0016 'International Tables Vol C Tables 4.2.6.8 and 6.1.1.4'
H H 0.0000 0.0000 'International Tables Vol C Tables 4.2.6.8 and 6.1.1.4'
Fe Fe 0.3463 0.8444 'International Tables Vol C Tables 4.2.6.8 and 6.1.1.4'
N N 0.0061 0.0033 'International Tables Vol C Tables 4.2.6.8 and 6.1.1.4'
O O 0.0106 0.0060 'International Tables Vol C Tables 4.2.6.8 and 6.1.1.4'

loop_
_geom_angle_atom_site_label_1
_geom_angle_atom_site_label_2
_geom_angle_atom_site_label_3
_geom_angle
_geom_angle_site_symmetry_1
_geom_angle_site_symmetry_3
_geom_angle_publ_flag
C37 Fe1 C20 77.5(5) . . ?
C37 Fe1 C21 48.8(5) . . ?
C37 Fe1 C23 41.9(6) . . ?
C37 Fe1 C24 74.3(5) . . ?
C37 Fe1 C25 116.6(5) . . ?
C37 Fe1 C26 154.7(6) . . ?
C37 Fe1 C27 157.3(6) . . ?
C37 Fe1 C28 117.8(6) . . ?
C37 Fe1 C29 100.1(5) . . ?
C20 Fe1 C22 65.6(2) . . ?
C20 Fe1 C21 40.62(12) . . ?
C20 Fe1 C23 68.06(12) . . ?
C20 Fe1 C24 40.61(11) . . ?
C20 Fe1 C25 157.73(14) . . ?
C20 Fe1 C26 121.58(15) . . ?
C20 Fe1 C27 106.05(15) . . ?
C20 Fe1 C29 159.69(15) . . ?
C21 Fe1 C22 38.0(2) . . ?
C21 Fe1 C23 68.42(12) . . ?
C21 Fe1 C25 161.09(14) . . ?
C21 Fe1 C26 156.28(15) . . ?
C23 Fe1 C22 41.26(16) . . ?
C23 Fe1 C25 109.84(14) . . ?
C23 Fe1 C26 125.33(14) . . ?
C24 Fe1 C22 66.94(17) . . ?
C24 Fe1 C21 68.42(12) . . ?
C24 Fe1 C23 40.29(11) . . ?
C24 Fe1 C25 123.29(13) . . ?
C24 Fe1 C26 108.39(13) . . ?
C25 Fe1 C22 128.5(2) . . ?
C25 Fe1 C26 40.16(14) . . ?
C26 Fe1 C22 164.2(2) . . ?
C27 Fe1 C22 155.0(2) . . ?
C27 Fe1 C21 120.14(16) . . ?
C27 Fe1 C23 160.37(15) . . ?
C27 Fe1 C24 123.21(15) . . ?
C27 Fe1 C25 68.09(17) . . ?
C27 Fe1 C26 40.47(15) . . ?
C28 Fe1 C22 121.61(19) . . ?
C28 Fe1 C20 122.62(17) . . ?
C28 Fe1 C21 106.13(14) . . ?
C28 Fe1 C23 157.89(16) . . ?
C28 Fe1 C24 159.59(17) . . ?
C28 Fe1 C25 68.00(16) . . ?
C28 Fe1 C26 68.23(15) . . ?
C28 Fe1 C27 41.11(16) . . ?
C28 Fe1 C29 40.63(15) . . ?
C29 Fe1 C22 110.5(2) . . ?
C29 Fe1 C21 123.74(13) . . ?
C29 Fe1 C23 123.34(16) . . ?
C29 Fe1 C24 158.58(16) . . ?
C29 Fe1 C25 40.27(13) . . ?
C29 Fe1 C26 67.89(15) . . ?
C29 Fe1 C27 68.62(17) . . ?
C11 O1 C15 118.5(2) . . ?
C16 N3 N5 124.8(10) . . ?
N2 N3 C16 103.6(4) . . ?
C2 C1 C6 120.6(3) . . ?
C1 C2 C3 120.6(3) . . ?
C4 C3 C2 119.6(3) . . ?
C3 C4 C5 120.3(3) . . ?
C4 C5 C10 119.8(3) . . ?
C6 C5 C4 119.8(3) . . ?
C6 C5 C10 120.4(3) . . ?
C1 C6 C5 119.1(3) . . ?
C1 C6 C7 119.3(3) . . ?
C5 C6 C7 121.7(3) . . ?
O2 C7 C6 118.8(3) . . ?
O2 C7 C8 122.9(3) . . ?
C8 C7 C6 118.3(2) . . ?
C9 C8 C7 120.0(3) . . ?
C11 C8 C7 122.8(2) . . ?
C11 C8 C9 117.2(3) . . ?
C8 C9 C10 121.0(3) . . ?
C14 C9 C8 121.2(3) . . ?
C14 C9 C10 117.8(3) . . ?
O3 C10 C5 121.0(3) . . ?
O3 C10 C9 120.3(3) . . ?
C5 C10 C9 118.6(3) . . ?
O1 C11 C8 117.0(2) . . ?
O1 C11 C12 122.3(3) . . ?
C12 C11 C8 120.8(3) . . ?
C13 C12 C11 119.6(3) . . ?
C14 C13 C12 121.2(3) . . ?
C13 C14 C9 120.0(3) . . ?
O1 C15 C16 105.4(2) . . ?
C30 C37 Fe1 124.9(11) . . ?
C30 C37 C21 133.0(14) . . ?
C21 C37 Fe1 68.9(8) . . ?
C23 C37 Fe1 73.0(8) . . ?
C23 C37 C30 130.1(15) . . ?
C23 C37 C21 96.4(11) . . ?
C37 C30 C36 113.8(16) . . ?
N4 C30 C36 109.2(15) . . ?
N4 C30 C37 111.8(16) . . ?
N5 N4 C30 113(2) . . ?
N5 N4 C35 118(2) . . ?
C35 N4 C30 130(2) . . ?
N4 N5 N3 92.1(18) . . ?
N4 C35 C16 110.5(17) . . ?
N3 C16 C15 121.6(2) . . ?
N3 C16 C35 93.9(10) . . ?
N3 C16 C17 112.6(4) . . ?
C35 C16 C15 142.5(11) . . ?
C17 C16 C15 125.8(4) . . ?
C18 C22 Fe1 132.2(4) . . ?
C21 C22 Fe1 69.5(3) . . ?
C21 C22 C18 126.4(4) . . ?
C21 C22 C23 110.3(4) . . ?
C23 C22 Fe1 68.0(3) . . ?
C23 C22 C18 123.1(5) . . ?
C31 C18 C22 115.3(5) . . ?
N1 C18 C31 110.5(5) . . ?
N1 C18 C22 111.4(5) . . ?
N2 N1 C18 123.0(8) . . ?
C17 N1 C18 127.6(6) . . ?
C17 N1 N2 109.3(8) . . ?
N3 N2 N1 111.1(7) . . ?
N1 C17 C16 103.2(6) . . ?
C21 C20 Fe1 70.08(17) . . ?
C24 C20 Fe1 70.08(16) . . ?
C24 C20 C21 108.6(3) . . ?
C37 C21 Fe1 62.3(7) . . ?
C22 C21 Fe1 72.5(3) . . ?
C22 C21 C20 107.6(3) . . ?
C20 C21 Fe1 69.30(17) . . ?
C20 C21 C37 108.2(7) . . ?
C37 C23 Fe1 65.0(8) . . ?
C22 C23 Fe1 70.7(3) . . ?
C24 C23 Fe1 69.80(17) . . ?
C24 C23 C37 116.0(8) . . ?
C24 C23 C22 105.3(4) . . ?
C20 C24 Fe1 69.32(17) . . ?
C23 C24 Fe1 69.91(16) . . ?
C23 C24 C20 107.9(3) . . ?
C26 C25 Fe1 69.96(19) . . ?
C29 C25 Fe1 69.45(19) . . ?
C29 C25 C26 108.4(4) . . ?
C25 C26 Fe1 69.88(19) . . ?
C25 C26 C27 108.4(3) . . ?
C27 C26 Fe1 69.4(2) . . ?
C26 C27 Fe1 70.2(2) . . ?
C26 C27 C28 107.2(4) . . ?
C28 C27 Fe1 69.1(2) . . ?
C27 C28 Fe1 69.8(2) . . ?
C29 C28 Fe1 70.0(2) . . ?
C29 C28 C27 107.9(4) . . ?
C25 C29 Fe1 70.28(18) . . ?
C25 C29 C28 108.0(4) . . ?
C28 C29 Fe1 69.4(2) . . ?

loop_
_geom_bond_atom_site_label_1
_geom_bond_atom_site_label_2
_geom_bond_distance
_geom_bond_site_symmetry_2
_geom_bond_publ_flag
Fe1 C37 1.93(2) . ?
Fe1 C22 2.071(6) . ?
Fe1 C20 2.023(3) . ?
Fe1 C21 2.034(3) . ?
Fe1 C23 2.035(3) . ?
Fe1 C24 2.033(3) . ?
Fe1 C25 2.039(3) . ?
Fe1 C26 2.040(3) . ?
Fe1 C27 2.029(4) . ?
Fe1 C28 2.021(3) . ?
Fe1 C29 2.028(3) . ?
O1 C11 1.355(3) . ?
O1 C15 1.427(3) . ?
O2 C7 1.218(3) . ?
O3 C10 1.221(3) . ?
N3 N5 1.39(3) . ?
N3 C16 1.345(3) . ?
N3 N2 1.325(10) . ?
C1 C2 1.371(4) . ?
C1 C6 1.385(4) . ?
C2 C3 1.385(5) . ?
C3 C4 1.369(5) . ?
C4 C5 1.397(4) . ?
C5 C6 1.392(4) . ?
C5 C10 1.473(4) . ?
C6 C7 1.491(4) . ?
C7 C8 1.480(4) . ?
C8 C9 1.413(4) . ?
C8 C11 1.408(4) . ?
C9 C10 1.490(4) . ?
C9 C14 1.373(4) . ?
C11 C12 1.390(4) . ?
C12 C13 1.373(4) . ?
C13 C14 1.369(4) . ?
C15 C16 1.484(4) . ?
C36 C30 1.52(3) . ?
C37 C30 1.51(2) . ?
C37 C21 1.641(19) . ?
C37 C23 1.422(19) . ?
C30 N4 1.51(3) . ?
N4 N5 1.31(3) . ?
N4 C35 1.32(3) . ?
C35 C16 1.38(2) . ?
C16 C17 1.375(7) . ?
C31 C18 1.501(10) . ?
C22 C18 1.511(7) . ?
C22 C21 1.338(7) . ?
C22 C23 1.447(6) . ?
C18 N1 1.472(10) . ?
N1 N2 1.341(8) . ?
N1 C17 1.339(11) . ?
C20 C21 1.408(4) . ?
C20 C24 1.408(4) . ?
C23 C24 1.401(4) . ?
C25 C26 1.401(5) . ?
C25 C29 1.400(5) . ?
C26 C27 1.407(5) . ?
C27 C28 1.422(5) . ?
C28 C29 1.406(5) . ?
